data_2202556
loop_
_publ_author_name
'S. Thamotharan'
'V. Parthasarathi'
'M. Muthukumar'
'K. Thanikasalam'
'R. Jeyaraman'
'Linden, Anthony'

_publ_section_title
;4-Furoyl-2,3,4,5,6,7-hexahydro-<i>r</i>-2,<i>c</i>-7-diphenyl-1<i>H</i>-1,4-diazepin-5-one:
 supramolecular aggregation through C---H&#x00B7;&#x00B7;&#x00B7;O
 interactions
;
_journal_issue 8
_journal_name_full 'Acta Crystallographica Section E'
_journal_page_first o1117
_journal_page_last o1119
_journal_paper_doi 10.1107/S1600536803014661
_journal_volume 59
_journal_year 2003
_chemical_formula_iupac 'C22 H20 N2 O3'
_chemical_formula_moiety 'C22 H20 N2 O3'
_chemical_formula_sum 'C22 H20 N2 O3'
_chemical_formula_weight 360.40
_chemical_melting_point 401
_chemical_name_systematic
;
4-Furoyl-2,3,4,5,6,7-hexahydro-r-2,c-7-diphenyl-1H-1,4-diazepin-5-one
;
_space_group_IT_number 33
_symmetry_cell_setting orthorhombic
_symmetry_space_group_name_Hall 'P 2c -2n'
_symmetry_space_group_name_H-M 'P n a 21'
_atom_sites_solution_hydrogens mixed
_atom_sites_solution_primary direct
_atom_sites_solution_secondary difmap
_audit_creation_method SHELXL-97
_cell_angle_alpha 90.00
_cell_angle_beta 90.00
_cell_angle_gamma 90.00
_cell_formula_units_Z 4
_cell_length_a 8.9941(2)
_cell_length_b 19.8913(4)
_cell_length_c 10.3244(2)
_cell_measurement_reflns_used 1904
_cell_measurement_temperature 160(2)
_cell_measurement_theta_max 25.0
_cell_measurement_theta_min 2.0
_cell_volume 1847.08(7)
_computing_cell_refinement 'DENZO--SMN (Otwinowski & Minor, 1997)'
_computing_data_collection 'COLLECT (Nonius, 2000)'
_computing_data_reduction 'DENZO--SMN and SCALEPACK (Otwinowski & Minor, 1997)'
_computing_molecular_graphics 'ORTEP-3 (Version 1.07; Farrugia, 1997)'
_computing_publication_material 'SHELXL97 and PLATON (Spek, 2003)'
_computing_structure_refinement 'SHELXL97 (Sheldrick, 1997)'
_computing_structure_solution 'SIR92 (Altomare et al., 1994)'
_diffrn_ambient_temperature 160.0(10)
_diffrn_detector_area_resol_mean 9
_diffrn_measured_fraction_theta_full 0.997
_diffrn_measured_fraction_theta_max 0.997
_diffrn_measurement_device_type 'Nonius KappaCCD'
_diffrn_measurement_method '\f and \w scans with \k offsets'
_diffrn_radiation_monochromator 'horizontally mounted graphite crystal'
_diffrn_radiation_source 'Nonius FR591 sealed tube generator'
_diffrn_radiation_type 'Mo K\a'
_diffrn_radiation_wavelength 0.71073
_diffrn_reflns_av_R_equivalents 0.065
_diffrn_reflns_av_sigmaI/netI 0.0269
_diffrn_reflns_limit_h_max 10
_diffrn_reflns_limit_h_min -10
_diffrn_reflns_limit_k_max 23
_diffrn_reflns_limit_k_min -23
_diffrn_reflns_limit_l_max 12
_diffrn_reflns_limit_l_min -12
_diffrn_reflns_number 24574
_diffrn_reflns_theta_full 25.01
_diffrn_reflns_theta_max 25.01
_diffrn_reflns_theta_min 2.49
_diffrn_standards_decay_% 0
_diffrn_standards_number 0
_exptl_absorpt_coefficient_mu 0.087
_exptl_absorpt_correction_type none
_exptl_crystal_colour colourless
_exptl_crystal_density_diffrn 1.296
_exptl_crystal_density_method 'not measured'
_exptl_crystal_description prism
_exptl_crystal_F_000 760
_exptl_crystal_size_max 0.30
_exptl_crystal_size_mid 0.18
_exptl_crystal_size_min 0.10
_refine_diff_density_max 0.144
_refine_diff_density_min -0.169
_refine_ls_extinction_coef 0.034(5)
_refine_ls_extinction_expression Fc^*^=kFc[1+0.001xFc^2^\l^3^/sin(2\q)]^-1/4^
_refine_ls_extinction_method SHELXL97
_refine_ls_goodness_of_fit_ref 1.055
_refine_ls_hydrogen_treatment mixed
_refine_ls_matrix_type full
_refine_ls_number_parameters 249
_refine_ls_number_reflns 1728
_refine_ls_number_restraints 1
_refine_ls_restrained_S_all 1.055
_refine_ls_R_factor_all 0.0437
_refine_ls_R_factor_gt 0.0365
_refine_ls_shift/su_max <0.001
_refine_ls_shift/su_mean 0.000
_refine_ls_structure_factor_coef Fsqd
_refine_ls_weighting_details 'calc w = 1/[\s^2^(Fo^2^)+(0.0606P)^2^+0.2477P] where P = (Fo^2^+2Fc^2^)/3'
_refine_ls_weighting_scheme calc
_refine_ls_wR_factor_gt 0.0907
_refine_ls_wR_factor_ref 0.0960
_reflns_number_gt 1538
_reflns_number_total 1730
_reflns_threshold_expression I>2\s(I)
_cod_data_source_file cv6204.cif
_cod_data_source_block I
_cod_depositor_comments
;
The following automatic conversions were performed:

'_atom_sites_solution_hydrogens' value 'geom & difmap' was changed to
'mixed'.

Automatic conversion script
Id: cif_fix_values 6452 2018-10-05 10:23:21Z andrius 
;
_cod_database_code 2202556
_cod_database_fobs_code 2202556

loop_
_symmetry_equiv_pos_as_xyz
'x, y, z'
'-x, -y, z+1/2'
'-x+1/2, y+1/2, z+1/2'
'x+1/2, -y+1/2, z'

loop_
_atom_site_label
_atom_site_fract_x
_atom_site_fract_y
_atom_site_fract_z
_atom_site_U_iso_or_equiv
_atom_site_adp_type
_atom_site_calc_flag
_atom_site_refinement_flags
_atom_site_occupancy
_atom_site_disorder_assembly
_atom_site_disorder_group
_atom_site_type_symbol
O5 0.9796(2) 0.26276(9) 0.8438(2) 0.0477(5) Uani d . 1 . . O
O8 0.8531(2) 0.37184(10) 0.5655(2) 0.0519(6) Uani d . 1 . . O
O10 0.7606(2) 0.36455(11) 0.8948(2) 0.0543(6) Uani d . 1 . . O
N1 0.8132(2) 0.12648(11) 0.5617(2) 0.0355(5) Uani d . 1 . . N
H1 0.853(3) 0.0939(16) 0.503(4) 0.050(8) Uiso d . 1 . . H
N4 0.8088(2) 0.27632(10) 0.6832(2) 0.0384(5) Uani d . 1 . . N
C2 0.8124(3) 0.19199(12) 0.4973(3) 0.0348(6) Uani d . 1 . . C
H2 0.9173 0.2078 0.4871 0.042 Uiso calc R 1 . . H
C3 0.7255(3) 0.24395(13) 0.5771(3) 0.0386(6) Uani d . 1 . . C
H31 0.6894 0.2795 0.5177 0.046 Uiso calc R 1 . . H
H32 0.6371 0.2215 0.6145 0.046 Uiso calc R 1 . . H
C5 0.8805(3) 0.23864(13) 0.7782(3) 0.0390(6) Uani d . 1 . . C
C6 0.8349(3) 0.16612(13) 0.7890(3) 0.0413(6) Uani d . 1 . . C
H61 0.7251 0.1631 0.7848 0.050 Uiso calc R 1 . . H
H62 0.8669 0.1484 0.8741 0.050 Uiso calc R 1 . . H
C7 0.9022(3) 0.12241(13) 0.6812(3) 0.0348(6) Uani d . 1 . . C
H7 1.0046 0.1393 0.6621 0.042 Uiso calc R 1 . . H
C8 0.8375(3) 0.34583(13) 0.6712(3) 0.0399(6) Uani d . 1 . . C
C9 0.8363(3) 0.38553(14) 0.7894(3) 0.0409(6) Uani d . 1 . . C
C11 0.7730(4) 0.4162(2) 0.9835(3) 0.0665(10) Uani d . 1 . . C
H11 0.7288 0.4160 1.0671 0.080 Uiso calc R 1 . . H
C12 0.8536(5) 0.46537(17) 0.9373(4) 0.0719(11) Uani d . 1 . . C
H12 0.8798 0.5057 0.9810 0.086 Uiso calc R 1 . . H
C13 0.8947(4) 0.44694(14) 0.8091(4) 0.0547(8) Uani d . 1 . . C
H13 0.9516 0.4727 0.7495 0.066 Uiso calc R 1 . . H
C14 0.7424(3) 0.18561(12) 0.3647(3) 0.0361(6) Uani d . 1 . . C
C15 0.7968(4) 0.22333(14) 0.2625(3) 0.0478(7) Uani d . 1 . . C
H15 0.8785 0.2528 0.2761 0.057 Uiso calc R 1 . . H
C16 0.7331(4) 0.21858(16) 0.1398(3) 0.0563(9) Uani d . 1 . . C
H16 0.7712 0.2448 0.0705 0.068 Uiso calc R 1 . . H
C17 0.6141(4) 0.17559(15) 0.1189(3) 0.0519(8) Uani d . 1 . . C
H17 0.5714 0.1718 0.0350 0.062 Uiso calc R 1 . . H
C18 0.5584(3) 0.13852(15) 0.2199(3) 0.0463(7) Uani d . 1 . . C
H18 0.4767 0.1092 0.2058 0.056 Uiso calc R 1 . . H
C19 0.6206(3) 0.14345(14) 0.3428(3) 0.0407(6) Uani d . 1 . . C
H19 0.5801 0.1180 0.4122 0.049 Uiso calc R 1 . . H
C20 0.9130(3) 0.04858(13) 0.7207(3) 0.0382(6) Uani d . 1 . . C
C21 1.0312(3) 0.01038(13) 0.6776(3) 0.0437(6) Uani d . 1 . . C
H21 1.1060 0.0305 0.6255 0.052 Uiso calc R 1 . . H
C22 1.0417(3) -0.05721(14) 0.7099(4) 0.0547(8) Uani d . 1 . . C
H22 1.1235 -0.0830 0.6797 0.066 Uiso calc R 1 . . H
C23 0.9340(4) -0.08695(15) 0.7854(4) 0.0558(8) Uani d . 1 . . C
H23 0.9413 -0.1332 0.8074 0.067 Uiso calc R 1 . . H
C24 0.8156(4) -0.04912(16) 0.8288(3) 0.0546(8) Uani d . 1 . . C
H24 0.7410 -0.0694 0.8809 0.066 Uiso calc R 1 . . H
C25 0.8048(3) 0.01822(15) 0.7970(3) 0.0486(7) Uani d . 1 . . C
H25 0.7229 0.0439 0.8274 0.058 Uiso calc R 1 . . H

loop_
_atom_site_aniso_label
_atom_site_aniso_U_11
_atom_site_aniso_U_22
_atom_site_aniso_U_33
_atom_site_aniso_U_12
_atom_site_aniso_U_13
_atom_site_aniso_U_23
O5 0.0533(11) 0.0496(10) 0.0403(11) 0.0049(9) -0.0099(10) -0.0068(10)
O8 0.0660(13) 0.0549(12) 0.0347(12) 0.0078(10) 0.0038(11) 0.0043(10)
O10 0.0588(12) 0.0642(13) 0.0399(13) 0.0016(10) 0.0034(10) -0.0047(11)
N1 0.0402(11) 0.0386(11) 0.0277(12) 0.0031(9) -0.0001(10) 0.0002(10)
N4 0.0440(11) 0.0402(11) 0.0309(12) 0.0047(9) -0.0037(10) -0.0045(10)
C2 0.0382(13) 0.0360(13) 0.0303(14) 0.0032(11) 0.0005(11) -0.0003(11)
C3 0.0378(13) 0.0447(14) 0.0333(14) 0.0074(11) -0.0038(11) -0.0056(12)
C5 0.0447(14) 0.0457(15) 0.0267(13) 0.0065(12) -0.0002(13) -0.0035(12)
C6 0.0466(15) 0.0462(15) 0.0311(14) 0.0013(12) -0.0009(12) -0.0011(13)
C7 0.0345(12) 0.0401(13) 0.0299(13) -0.0005(10) 0.0000(12) 0.0005(11)
C8 0.0391(13) 0.0446(14) 0.0361(16) 0.0095(11) 0.0010(13) -0.0017(13)
C9 0.0446(15) 0.0464(15) 0.0318(14) 0.0090(12) -0.0025(12) -0.0007(13)
C11 0.075(2) 0.086(3) 0.0388(18) 0.026(2) -0.0037(17) -0.0233(19)
C12 0.104(3) 0.0423(17) 0.070(2) 0.0122(19) -0.028(2) -0.0179(18)
C13 0.0660(19) 0.0416(15) 0.057(2) -0.0065(14) -0.0106(16) 0.0040(15)
C14 0.0429(13) 0.0341(13) 0.0314(14) 0.0079(11) 0.0016(11) 0.0001(11)
C15 0.0701(19) 0.0398(14) 0.0334(16) -0.0074(13) 0.0051(14) 0.0016(12)
C16 0.091(2) 0.0456(16) 0.0320(16) -0.0003(16) 0.0019(16) 0.0074(13)
C17 0.073(2) 0.0525(16) 0.0306(15) 0.0164(15) -0.0078(15) -0.0029(13)
C18 0.0498(16) 0.0507(16) 0.0383(17) 0.0050(13) -0.0064(13) -0.0033(13)
C19 0.0418(14) 0.0463(14) 0.0341(15) 0.0025(12) -0.0012(12) 0.0023(12)
C20 0.0385(13) 0.0450(15) 0.0310(14) -0.0044(11) -0.0060(11) 0.0025(11)
C21 0.0388(14) 0.0453(14) 0.0468(16) -0.0016(11) -0.0030(14) 0.0041(13)
C22 0.0499(15) 0.0441(15) 0.070(2) 0.0014(13) -0.0106(16) 0.0085(16)
C23 0.0624(18) 0.0464(16) 0.0584(19) -0.0053(14) -0.0179(17) 0.0146(16)
C24 0.0643(18) 0.0612(19) 0.0383(17) -0.0191(16) -0.0047(15) 0.0124(15)
C25 0.0498(16) 0.0524(16) 0.0435(17) -0.0065(13) 0.0015(14) 0.0056(14)

loop_
_atom_type_symbol
_atom_type_description
_atom_type_scat_dispersion_real
_atom_type_scat_dispersion_imag
_atom_type_scat_source
C C 0.0033 0.0000 'International Tables Vol C Tables 4.2.6.8 and 6.1.1.4'
H H 0.0000 0.0000 'International Tables Vol C Tables 4.2.6.8 and 6.1.1.4'
N N 0.0061 0.0000 'International Tables Vol C Tables 4.2.6.8 and 6.1.1.4'
O O 0.0106 0.0000 'International Tables Vol C Tables 4.2.6.8 and 6.1.1.4'

loop_
_geom_angle_atom_site_label_1
_geom_angle_atom_site_label_2
_geom_angle_atom_site_label_3
_geom_angle
_geom_angle_publ_flag
C9 O10 C11 105.3(3) ?
C2 N1 C7 115.6(2) yes
C2 N1 H1 108.5(19) yes
C7 N1 H1 106.9(19) yes
C5 N4 C8 120.3(2) ?
C5 N4 C3 121.6(2) ?
C8 N4 C3 117.1(2) ?
N1 C2 C14 109.8(2) ?
N1 C2 C3 111.0(2) ?
C14 C2 C3 109.3(2) ?
N1 C2 H2 108.9 ?
C14 C2 H2 108.9 ?
C3 C2 H2 108.9 ?
N4 C3 C2 115.7(2) ?
N4 C3 H31 108.4 ?
C2 C3 H31 108.4 ?
N4 C3 H32 108.4 ?
C2 C3 H32 108.4 ?
H31 C3 H32 107.4 ?
O5 C5 N4 121.2(2) ?
O5 C5 C6 122.4(3) ?
N4 C5 C6 116.2(2) ?
C5 C6 C7 112.5(2) ?
C5 C6 H61 109.1 ?
C7 C6 H61 109.1 ?
C5 C6 H62 109.1 ?
C7 C6 H62 109.1 ?
H61 C6 H62 107.8 ?
N1 C7 C20 108.1(2) ?
N1 C7 C6 111.2(2) ?
C20 C7 C6 112.1(2) ?
N1 C7 H7 108.5 ?
C20 C7 H7 108.5 ?
C6 C7 H7 108.5 ?
O8 C8 N4 121.1(3) ?
O8 C8 C9 121.6(2) ?
N4 C8 C9 117.2(3) ?
C13 C9 O10 110.9(3) ?
C13 C9 C8 128.1(3) ?
O10 C9 C8 120.8(2) ?
C12 C11 O10 111.0(3) ?
C12 C11 H11 124.5 ?
O10 C11 H11 124.5 ?
C11 C12 C13 106.9(3) ?
C11 C12 H12 126.5 ?
C13 C12 H12 126.5 ?
C9 C13 C12 105.8(3) ?
C9 C13 H13 127.1 ?
C12 C13 H13 127.1 ?
C15 C14 C19 118.6(3) ?
C15 C14 C2 119.8(2) ?
C19 C14 C2 121.5(3) ?
C14 C15 C16 120.7(3) ?
C14 C15 H15 119.6 ?
C16 C15 H15 119.6 ?
C17 C16 C15 120.1(3) ?
C17 C16 H16 120.0 ?
C15 C16 H16 120.0 ?
C18 C17 C16 119.6(3) ?
C18 C17 H17 120.2 ?
C16 C17 H17 120.2 ?
C17 C18 C19 120.6(3) ?
C17 C18 H18 119.7 ?
C19 C18 H18 119.7 ?
C18 C19 C14 120.4(3) ?
C18 C19 H19 119.8 ?
C14 C19 H19 119.8 ?
C21 C20 C25 118.8(3) ?
C21 C20 C7 119.5(2) ?
C25 C20 C7 121.6(2) ?
C20 C21 C22 120.6(3) ?
C20 C21 H21 119.7 ?
C22 C21 H21 119.7 ?
C23 C22 C21 120.3(3) ?
C23 C22 H22 119.9 ?
C21 C22 H22 119.9 ?
C22 C23 C24 119.5(3) ?
C22 C23 H23 120.2 ?
C24 C23 H23 120.2 ?
C23 C24 C25 120.4(3) ?
C23 C24 H24 119.8 ?
C25 C24 H24 119.8 ?
C24 C25 C20 120.4(3) ?
C24 C25 H25 119.8 ?
C20 C25 H25 119.8 ?

loop_
_geom_bond_atom_site_label_1
_geom_bond_atom_site_label_2
_geom_bond_site_symmetry_2
_geom_bond_distance
_geom_bond_publ_flag
O5 C5 . 1.218(3) yes
O8 C8 . 1.216(4) ?
O10 C9 . 1.350(4) ?
O10 C11 . 1.382(4) ?
N1 C2 . 1.463(3) yes
N1 C7 . 1.474(3) yes
N1 H1 . 0.96(3) ?
N4 C5 . 1.393(4) yes
N4 C8 . 1.412(3) ?
N4 C3 . 1.475(3) yes
C2 C14 . 1.512(4) ?
C2 C3 . 1.536(4) yes
C2 H2 . 1.0000 ?
C3 H31 . 0.9900 ?
C3 H32 . 0.9900 ?
C5 C6 . 1.504(4) yes
C6 C7 . 1.536(4) yes
C6 H61 . 0.9900 ?
C6 H62 . 0.9900 ?
C7 C20 . 1.527(4) ?
C7 H7 . 1.0000 ?
C8 C9 . 1.454(4) ?
C9 C13 . 1.345(4) ?
C11 C12 . 1.307(6) ?
C11 H11 . 0.9500 ?
C12 C13 . 1.423(6) ?
C12 H12 . 0.9500 ?
C13 H13 . 0.9500 ?
C14 C15 . 1.384(4) ?
C14 C19 . 1.398(4) ?
C15 C16 . 1.393(5) ?
C15 H15 . 0.9500 ?
C16 C17 . 1.387(5) ?
C16 H16 . 0.9500 ?
C17 C18 . 1.372(5) ?
C17 H17 . 0.9500 ?
C18 C19 . 1.389(4) ?
C18 H18 . 0.9500 ?
C19 H19 . 0.9500 ?
C20 C21 . 1.380(4) ?
C20 C25 . 1.390(4) ?
C21 C22 . 1.388(4) ?
C21 H21 . 0.9500 ?
C22 C23 . 1.377(5) ?
C22 H22 . 0.9500 ?
C23 C24 . 1.379(5) ?
C23 H23 . 0.9500 ?
C24 C25 . 1.383(4) ?
C24 H24 . 0.9500 ?
C25 H25 . 0.9500 ?

loop_
_geom_hbond_atom_site_label_D
_geom_hbond_atom_site_label_H
_geom_hbond_atom_site_label_A
_geom_hbond_site_symmetry_A
_geom_hbond_distance_DH
_geom_hbond_distance_HA
_geom_hbond_distance_DA
_geom_hbond_angle_DHA
_geom_hbond_publ_flag
C17 H17 O5 4_454 0.95 2.50 3.322(4) 144 yes
C19 H19 O8 4_455 0.95 2.59 3.342(4) 136 yes
C24 H24 O8 3_645 0.95 2.39 3.278(4) 155 yes
C11 H11 Cg3 3_655 0.95 2.69 3.538(4) 149 yes
C15 H15 Cg2 4_555 0.95 3.02 3.925(4) 160 yes
C17 H17 Cg1 4_454 0.95 3.24 4.008(4) 140 yes
C22 H22 Cg2 2_755 0.95 2.72 3.540(3) 145 yes

loop_
_geom_torsion_atom_site_label_1
_geom_torsion_atom_site_label_2
_geom_torsion_atom_site_label_3
_geom_torsion_atom_site_label_4
_geom_torsion
_geom_torsion_publ_flag
C7 N1 C2 C14 169.3(2) ?
C7 N1 C2 C3 -69.8(3) yes
C5 N4 C3 C2 -54.4(3) yes
C8 N4 C3 C2 113.6(3) ?
N1 C2 C3 N4 82.7(3) yes
C14 C2 C3 N4 -156.0(2) ?
C8 N4 C5 O5 -7.6(4) ?
C3 N4 C5 O5 160.1(3) ?
C8 N4 C5 C6 176.1(2) ?
C3 N4 C5 C6 -16.3(4) yes
O5 C5 C6 C7 -99.7(3) ?
N4 C5 C6 C7 76.6(3) yes
C2 N1 C7 C20 -169.9(2) ?
C2 N1 C7 C6 66.7(3) yes
C5 C6 C7 N1 -83.0(3) yes
C5 C6 C7 C20 155.8(2) ?
C5 N4 C8 O8 137.8(3) ?
C3 N4 C8 O8 -30.4(4) ?
C5 N4 C8 C9 -46.8(3) ?
C3 N4 C8 C9 145.0(2) ?
C11 O10 C9 C13 0.2(3) ?
C11 O10 C9 C8 -175.1(3) ?
O8 C8 C9 C13 -22.6(4) ?
N4 C8 C9 C13 162.0(3) ?
O8 C8 C9 O10 151.8(3) ?
N4 C8 C9 O10 -23.6(4) ?
C9 O10 C11 C12 -1.2(4) ?
O10 C11 C12 C13 1.7(4) ?
O10 C9 C13 C12 0.7(3) ?
C8 C9 C13 C12 175.6(3) ?
C11 C12 C13 C9 -1.5(4) ?
N1 C2 C14 C15 -143.8(2) ?
C3 C2 C14 C15 94.2(3) ?
N1 C2 C14 C19 37.7(3) ?
C3 C2 C14 C19 -84.2(3) ?
C19 C14 C15 C16 -1.0(4) ?
C2 C14 C15 C16 -179.5(3) ?
C14 C15 C16 C17 -0.2(5) ?
C15 C16 C17 C18 0.8(5) ?
C16 C17 C18 C19 -0.3(5) ?
C17 C18 C19 C14 -1.0(4) ?
C15 C14 C19 C18 1.6(4) ?
C2 C14 C19 C18 -180.0(3) ?
N1 C7 C20 C21 91.8(3) ?
C6 C7 C20 C21 -145.3(3) ?
N1 C7 C20 C25 -86.8(3) ?
C6 C7 C20 C25 36.1(3) ?
C25 C20 C21 C22 0.1(4) ?
C7 C20 C21 C22 -178.6(3) ?
C20 C21 C22 C23 0.0(5) ?
C21 C22 C23 C24 0.0(5) ?
C22 C23 C24 C25 0.0(5) ?
C23 C24 C25 C20 0.1(5) ?
C21 C20 C25 C24 -0.1(4) ?
C7 C20 C25 C24 178.5(3) ?
